data_7130413
loop_
_publ_author_name
'Abeysekera, Amila M.'
'Averkiev, Boris B.'
'Sinha, Abhijeet Shekhar'
'Aaker\"oy, Christer'

_publ_section_title
;
 Evaluating structure-property relationship in a new family of
 mechanically flexible co-crystals
;
_journal_name_full 'Chemical Communications'
_journal_paper_doi 10.1039/D2CC02047E
_journal_year 2022
_chemical_formula_moiety 'C8 H9 Br N2 O, C9 H10 O2'
_chemical_formula_sum 'C17 H19 Br N2 O3'
_chemical_formula_weight 379.25
_space_group_crystal_system triclinic
_space_group_IT_number 2
_space_group_name_Hall '-P 1'
_space_group_name_H-M_alt 'P -1'
_atom_sites_solution_hydrogens geom
_atom_sites_solution_primary dual
_audit_creation_date 2021-06-21
_audit_creation_method
;
Olex2 1.3-ac4
(compiled 2020.11.27 svn.r5f609507 for Rigaku Oxford Diffraction, GUI svn.r6214)
;
_audit_update_record
;
2022-02-14 deposited with the CCDC.	2022-07-26 downloaded from the CCDC.
;
_cell_angle_alpha 97.664(3)
_cell_angle_beta 93.157(5)
_cell_angle_gamma 91.561(4)
_cell_formula_units_Z 2
_cell_length_a 4.7003(3)
_cell_length_b 12.7927(5)
_cell_length_c 14.1635(6)
_cell_measurement_reflns_used 4204
_cell_measurement_temperature 100.01(10)
_cell_measurement_theta_max 76.9120
_cell_measurement_theta_min 3.1430
_cell_volume 842.24(7)
_computing_cell_refinement 'CrysAlisPro 1.171.40.84a (Rigaku OD, 2020)'
_computing_data_collection 'CrysAlisPro 1.171.40.84a (Rigaku OD, 2020)'
_computing_data_reduction 'CrysAlisPro 1.171.40.84a (Rigaku OD, 2020)'
_computing_molecular_graphics 'Olex2 1.3-ac4 (Dolomanov et al., 2009)'
_computing_publication_material 'Olex2 1.3-ac4 (Dolomanov et al., 2009)'
_computing_structure_refinement 'SHELXL 2018/3 (Sheldrick, 2015)'
_computing_structure_solution 'SHELXT  (Sheldrick, 2015)'
_diffrn_ambient_environment N~2~
_diffrn_ambient_temperature 100.01(10)
_diffrn_detector 'Hybrid Pixel Array Detector'
_diffrn_detector_area_resol_mean 10.0000
_diffrn_detector_type HyPix
_diffrn_measured_fraction_theta_full 0.992
_diffrn_measured_fraction_theta_max 0.945
_diffrn_measurement_details
;
List of Runs (angles in degrees, time in seconds):

  # Type    Start    End  Width  t~exp~   \w     \q     \k     \f   Frames
#--------------------------------------------------------------------------
  1  \w     36.00  70.00   0.50    0.05    --   47.70  63.00 129.00   68
  2  \w     88.00 117.00   0.50    0.05    --   47.70  63.00 129.00   58
  3  \w    102.00 139.00   0.50    0.14    --  107.74 125.00 -60.00   74
  4  \w     42.00 118.00   0.50    0.05    --   47.70  57.00 -60.00  152
  5  \w     39.00  65.00   0.50    0.05    --   47.70 -63.00  -7.00   52
  6  \w     -7.00  32.00   0.50    0.05    --   47.70 -63.00  -7.00   78
  7  \w     40.00  74.00   0.50    0.14    --  107.74 -99.00 120.00   68
  8  \w     84.00 111.00   0.50    0.14    --  107.74-125.00 150.00   54
  9  \w     35.00  61.00   0.50    0.14    --  107.74-125.00 150.00   52
 10  \w     64.00 103.00   0.50    0.14    --  107.74-125.00  90.00   78
 11  \w     81.00 106.00   0.50    0.14    --  107.74 -99.00 120.00   50
 12  \w     81.00 106.00   0.50    0.14    --  107.74 -99.00  60.00   50
 13  \w     65.00 111.00   0.50    0.14    --  107.74-125.00   0.00   92
 14  \w     38.00 104.00   0.50    0.14    --  107.74 -99.00 -30.00  132
 15  \w     35.00  99.00   0.50    0.14    --  107.74 -99.00-150.00  128
 16  \w     36.00  82.00   0.50    0.14    --  107.74 -99.00-180.00   92
 17  \w     39.00 100.00   0.50    0.14    --  107.74 -77.00-150.00  122
 18  \w     78.00 103.00   0.50    0.14    --  107.74 -77.00-120.00   50
 19  \w     49.00  75.00   0.50    0.14    --  107.74 -77.00-120.00   52
 20  \w     38.00  64.00   0.50    0.14    --  107.74 -57.00-120.00   52
 21  \w     79.00 104.00   0.50    0.14    --  107.74 -77.00 -30.00   50
 22  \w     35.00  63.00   0.50    0.14    --  107.74 -57.00 -30.00   56
 23  \w     35.00  60.00   0.50    0.14    --  107.74 -63.00  -7.00   50
 24  \w     37.00  62.00   0.50    0.14    --  107.74 -57.00 150.00   50
 25  \w    113.00 178.00   0.50    0.14    --  107.74  38.00  30.00  130
 26  \w     93.00 165.00   0.50    0.14    --  107.74  57.00  60.00  144
 27  \w     92.00 176.00   0.50    0.14    --  107.74  63.00 129.00  168
 28  \w    111.00 162.00   0.50    0.14    --  107.74  38.00 -60.00  102
 29  \w    -26.00  25.00   0.50    0.05    --  -47.70  19.00 120.00  102
 30  \w    -16.00  25.00   0.50    0.05    --  -47.70  63.00 129.00   82
 31  \w    -62.00 -30.00   0.50    0.05    --  -47.70  63.00 129.00   64
 32  \w    -68.00 -43.00   0.50    0.14    --  -86.25  63.00 129.00   50
 33  \w    -62.00 -16.00   0.50    0.14    --  -86.25  57.00 120.00   92
 34  \w    -43.00 -18.00   0.50    0.14    --  -86.25  38.00  60.00   50
 35  \w    -66.00 -22.00   0.50    0.14    --  -86.25  57.00 -60.00   88
 36  \w    -43.00 -18.00   0.50    0.14    --  -86.25  38.00-120.00   50
 37  \w    -39.00 -14.00   0.50    0.14    --  -86.25  38.00-150.00   50
 38  \w    -67.00 -30.00   0.50    0.05    --  -47.70 -63.00  -7.00   74
 39  \w   -122.00 -80.00   0.50    0.14    --  -86.25 -63.00  -7.00   84
 40  \w   -113.00 -83.00   0.50    0.05    --  -47.70 -63.00  -7.00   60
 41  \w   -140.00 -94.00   0.50    0.14    --  -86.25 -99.00  90.00   92
;
_diffrn_measurement_device 'four-circle diffractometer'
_diffrn_measurement_device_type 'XtaLAB Synergy, Dualflex, HyPix'
_diffrn_measurement_method '\w scans'
_diffrn_orient_matrix_type 'CrysAlisPro convention (1999,Acta A55,543-557)'
_diffrn_orient_matrix_UB_11 -0.0325501000
_diffrn_orient_matrix_UB_12 0.1057571000
_diffrn_orient_matrix_UB_13 -0.0396366000
_diffrn_orient_matrix_UB_21 -0.2423556000
_diffrn_orient_matrix_UB_22 -0.0499786000
_diffrn_orient_matrix_UB_23 -0.0707108000
_diffrn_orient_matrix_UB_31 -0.2192885000
_diffrn_orient_matrix_UB_32 0.0331743000
_diffrn_orient_matrix_UB_33 0.0742735000
_diffrn_radiation_monochromator mirror
_diffrn_radiation_probe x-ray
_diffrn_radiation_type 'Cu K\a'
_diffrn_radiation_wavelength 1.54184
_diffrn_reflns_av_R_equivalents 0.0650
_diffrn_reflns_av_unetI/netI 0.0617
_diffrn_reflns_Laue_measured_fraction_full 0.992
_diffrn_reflns_Laue_measured_fraction_max 0.945
_diffrn_reflns_limit_h_max 5
_diffrn_reflns_limit_h_min -5
_diffrn_reflns_limit_k_max 16
_diffrn_reflns_limit_k_min -16
_diffrn_reflns_limit_l_max 17
_diffrn_reflns_limit_l_min -13
_diffrn_reflns_number 9084
_diffrn_reflns_point_group_measured_fraction_full 0.992
_diffrn_reflns_point_group_measured_fraction_max 0.945
_diffrn_reflns_theta_full 67.684
_diffrn_reflns_theta_max 77.194
_diffrn_reflns_theta_min 3.154
_diffrn_source 'micro-focus sealed X-ray tube'
_diffrn_source_type 'PhotonJet (Cu) X-ray Source'
_exptl_absorpt_coefficient_mu 3.467
_exptl_absorpt_correction_T_max 1.00000
_exptl_absorpt_correction_T_min 0.72908
_exptl_absorpt_correction_type multi-scan
_exptl_absorpt_process_details
;
CrysAlisPro 1.171.40.84a (Rigaku Oxford Diffraction, 2020)
Empirical absorption correction using spherical harmonics,
implemented in SCALE3 ABSPACK scaling algorithm.
;
_exptl_crystal_colour 'clear light colourless'
_exptl_crystal_colour_lustre clear
_exptl_crystal_colour_modifier light
_exptl_crystal_colour_primary colourless
_exptl_crystal_density_diffrn 1.495
_exptl_crystal_description needle
_exptl_crystal_F_000 388
_exptl_crystal_preparation 'grown from 1:1 mixture'
_exptl_crystal_recrystallization_method 'crystallized from methanol'
_exptl_crystal_size_max 0.83
_exptl_crystal_size_mid 0.126
_exptl_crystal_size_min 0.078
_refine_diff_density_max 1.135
_refine_diff_density_min -1.134
_refine_diff_density_rms 0.137
_refine_ls_extinction_method none
_refine_ls_goodness_of_fit_ref 1.106
_refine_ls_hydrogen_treatment constr
_refine_ls_matrix_type full
_refine_ls_number_parameters 212
_refine_ls_number_reflns 3358
_refine_ls_number_restraints 0
_refine_ls_restrained_S_all 1.106
_refine_ls_R_factor_all 0.0584
_refine_ls_R_factor_gt 0.0560
_refine_ls_shift/su_max 0.001
_refine_ls_shift/su_mean 0.000
_refine_ls_structure_factor_coef Fsqd
_refine_ls_weighting_details 'w=1/[\s^2^(Fo^2^)+(0.1064P)^2^+0.1332P] where P=(Fo^2^+2Fc^2^)/3'
_refine_ls_weighting_scheme calc
_refine_ls_wR_factor_gt 0.1540
_refine_ls_wR_factor_ref 0.1568
_reflns_Friedel_coverage 0.000
_reflns_number_gt 3072
_reflns_number_total 3358
_reflns_threshold_expression 'I > 2\s(I)'
_cod_data_source_file d2cc02047e2.cif
_cod_data_source_block Br-Et_35M-BA
_cod_database_code 7130413
_shelx_shelxl_version_number 2018/3
_chemical_oxdiff_formula 'C17 H19 Br1 N2 O3'
_shelx_space_group_comment
;
The symmetry employed for this shelxl refinement is uniquely defined
by the following loop, which should always be used as a source of
symmetry information in preference to the above space-group names.
They are only intended as comments.
;
_shelx_estimated_absorpt_t_max 0.774
_shelx_estimated_absorpt_t_min 0.161
_reflns_odcompleteness_completeness 99.44
_reflns_odcompleteness_iscentric 1
_reflns_odcompleteness_theta 66.97
_olex2_refinement_description
;
1. Fixed Uiso
 At 1.2 times of:
  All C(H) groups, All C(H,H) groups, All N(H) groups
 At 1.5 times of:
  All C(H,H,H) groups, All O(H) groups
2.a Secondary CH2 refined with riding coordinates:
 C11(H11A,H11B)
2.b Aromatic/amide H refined with riding coordinates:
 N8(H8), C18(H18), C5(H5), C6(H6), C3(H3), C14(H14), C16(H16)
2.c Idealised Me refined as rotating group:
 C23(H23A,H23B,H23C), C12(H12A,H12B,H12C), C22(H22A,H22B,H22C)
2.d Idealised tetrahedral OH refined as rotating group:
 O21(H21)
;
_olex2_date_sample_completion 2020-12-13
_olex2_date_sample_data_collection 2020-12-12
_olex2_date_sample_submission 2020-12-10
_olex2_exptl_crystal_mounting_method 'mounted on a glass fibre'
_olex2_submission_original_sample_id AA-Br-propyl-3,5-dimethyl-BA
_olex2_submission_special_instructions 'No special instructions were received'
_oxdiff_exptl_absorpt_empirical_details
;
Empirical correction (ABSPACK) includes:
- Absorption correction using spherical harmonics
- Frame scaling
;
_oxdiff_exptl_absorpt_empirical_full_max 2.045
_oxdiff_exptl_absorpt_empirical_full_min 0.524

loop_
_space_group_symop_operation_xyz
'x, y, z'
'-x, -y, -z'

loop_
_atom_site_label
_atom_site_type_symbol
_atom_site_fract_x
_atom_site_fract_y
_atom_site_fract_z
_atom_site_U_iso_or_equiv
_atom_site_adp_type
_atom_site_occupancy
_atom_site_site_symmetry_order
_atom_site_calc_flag
_atom_site_refinement_flags_posn
_atom_site_refinement_flags_adp
_atom_site_refinement_flags_occupancy
_atom_site_disorder_assembly
_atom_site_disorder_group
Br7 Br 0.58059(7) 0.05209(2) 0.38155(2) 0.03285(18) Uani 1 1 d . . . . .
O21 O 0.4758(5) 0.19546(18) 0.70192(16) 0.0292(5) Uani 1 1 d . . . . .
H21 H 0.350265 0.220099 0.667419 0.044 Uiso 1 1 calc R U . . .
O10 O 0.7712(5) 0.56144(18) 0.62925(17) 0.0324(5) Uani 1 1 d . . . . .
O20 O 0.5430(5) 0.36547(17) 0.76386(16) 0.0299(5) Uani 1 1 d . . . . .
N2 N 1.0551(6) 0.2518(2) 0.58648(19) 0.0266(5) Uani 1 1 d . . . . .
N8 N 1.0763(5) 0.4269(2) 0.64414(19) 0.0258(5) Uani 1 1 d . . . . .
H8 H 1.239586 0.412443 0.672141 0.031 Uiso 1 1 calc R U . . .
C4 C 0.7234(7) 0.1748(3) 0.4621(2) 0.0266(6) Uani 1 1 d . . . . .
C18 C 0.8947(7) 0.1309(3) 0.8232(2) 0.0274(6) Uani 1 1 d . . . . .
H18 H 0.794850 0.079257 0.777997 0.033 Uiso 1 1 calc R U . . .
C5 C 0.6064(7) 0.2736(3) 0.4551(2) 0.0276(6) Uani 1 1 d . . . . .
H5 H 0.452932 0.280340 0.410037 0.033 Uiso 1 1 calc R U . . .
C6 C 0.7178(7) 0.3599(3) 0.5145(2) 0.0278(6) Uani 1 1 d . . . . .
H6 H 0.642977 0.427634 0.511123 0.033 Uiso 1 1 calc R U . . .
C9 C 0.9789(7) 0.5276(2) 0.6688(2) 0.0261(6) Uani 1 1 d . . . . .
C3 C 0.9438(7) 0.1674(2) 0.5277(2) 0.0274(6) Uani 1 1 d . . . . .
H3 H 1.021363 0.100277 0.532000 0.033 Uiso 1 1 calc R U . . .
C14 C 0.9775(6) 0.3133(3) 0.8921(2) 0.0271(6) Uani 1 1 d . . . . .
H14 H 0.934308 0.385585 0.893257 0.033 Uiso 1 1 calc R U . . .
C17 C 1.1062(7) 0.1006(2) 0.8864(2) 0.0285(6) Uani 1 1 d . . . . .
C13 C 0.8305(6) 0.2378(2) 0.8267(2) 0.0243(6) Uani 1 1 d . . . . .
C1 C 0.9449(6) 0.3470(2) 0.5805(2) 0.0242(6) Uani 1 1 d . . . . .
C15 C 1.1877(6) 0.2847(2) 0.9561(2) 0.0272(6) Uani 1 1 d . . . . .
C11 C 1.1557(7) 0.5906(3) 0.7500(2) 0.0315(7) Uani 1 1 d . . . . .
H11A H 1.358182 0.590457 0.734189 0.038 Uiso 1 1 calc R U . . .
H11B H 1.140094 0.555809 0.808035 0.038 Uiso 1 1 calc R U . . .
C16 C 1.2460(7) 0.1768(3) 0.9517(2) 0.0290(6) Uani 1 1 d . . . . .
H16 H 1.386911 0.155786 0.995444 0.035 Uiso 1 1 calc R U . . .
C19 C 0.6024(6) 0.2727(3) 0.7615(2) 0.0266(6) Uani 1 1 d . . . . .
C23 C 1.1807(8) -0.0137(3) 0.8820(3) 0.0369(8) Uani 1 1 d . . . . .
H23A H 1.045754 -0.057164 0.836878 0.055 Uiso 1 1 calc R U . . .
H23B H 1.170169 -0.035617 0.945433 0.055 Uiso 1 1 calc R U . . .
H23C H 1.374452 -0.022686 0.860694 0.055 Uiso 1 1 calc R U . . .
C12 C 1.0651(8) 0.7044(3) 0.7715(3) 0.0358(7) Uani 1 1 d . . . . .
H12A H 1.088035 0.740338 0.715270 0.054 Uiso 1 1 calc R U . . .
H12B H 1.184264 0.740924 0.825501 0.054 Uiso 1 1 calc R U . . .
H12C H 0.864860 0.705233 0.787417 0.054 Uiso 1 1 calc R U . . .
C22 C 1.3500(8) 0.3660(3) 1.0254(2) 0.0358(7) Uani 1 1 d . . . . .
H22A H 1.485156 0.404772 0.991463 0.054 Uiso 1 1 calc R U . . .
H22B H 1.454346 0.331449 1.073726 0.054 Uiso 1 1 calc R U . . .
H22C H 1.216924 0.415326 1.056527 0.054 Uiso 1 1 calc R U . . .

loop_
_atom_site_aniso_label
_atom_site_aniso_U_11
_atom_site_aniso_U_22
_atom_site_aniso_U_33
_atom_site_aniso_U_23
_atom_site_aniso_U_13
_atom_site_aniso_U_12
Br7 0.0439(3) 0.0236(2) 0.0299(3) 0.00138(15) -0.00542(16) 0.00688(16)
O21 0.0318(11) 0.0231(11) 0.0328(12) 0.0047(9) -0.0036(9) 0.0085(9)
O10 0.0337(11) 0.0230(11) 0.0402(12) 0.0035(9) -0.0037(9) 0.0113(9)
O20 0.0338(11) 0.0218(11) 0.0347(12) 0.0062(9) -0.0012(9) 0.0093(9)
N2 0.0286(12) 0.0212(13) 0.0308(13) 0.0054(10) 0.0015(10) 0.0096(10)
N8 0.0257(11) 0.0216(13) 0.0304(13) 0.0036(10) -0.0014(10) 0.0103(10)
C4 0.0311(14) 0.0231(15) 0.0257(14) 0.0022(11) 0.0026(12) 0.0073(12)
C18 0.0325(15) 0.0224(15) 0.0281(15) 0.0055(12) 0.0026(12) 0.0075(12)
C5 0.0323(15) 0.0259(15) 0.0259(15) 0.0071(12) -0.0012(12) 0.0114(12)
C6 0.0323(15) 0.0246(15) 0.0282(15) 0.0078(12) 0.0005(12) 0.0116(12)
C9 0.0296(14) 0.0194(14) 0.0304(15) 0.0050(11) 0.0044(12) 0.0090(11)
C3 0.0340(15) 0.0188(14) 0.0300(15) 0.0037(11) 0.0009(12) 0.0096(12)
C14 0.0303(14) 0.0242(15) 0.0287(15) 0.0075(12) 0.0045(12) 0.0090(12)
C17 0.0334(15) 0.0236(15) 0.0307(15) 0.0087(12) 0.0043(12) 0.0104(12)
C13 0.0271(13) 0.0206(14) 0.0266(14) 0.0061(11) 0.0037(11) 0.0069(11)
C1 0.0280(14) 0.0172(14) 0.0283(15) 0.0043(11) 0.0041(12) 0.0071(11)
C15 0.0288(14) 0.0266(15) 0.0272(14) 0.0054(12) 0.0053(11) 0.0060(12)
C11 0.0347(15) 0.0225(15) 0.0367(17) 0.0023(12) -0.0011(13) 0.0074(12)
C16 0.0332(15) 0.0292(16) 0.0267(14) 0.0092(12) 0.0018(12) 0.0121(12)
C19 0.0280(14) 0.0254(15) 0.0284(15) 0.0084(12) 0.0044(12) 0.0076(12)
C23 0.0494(19) 0.0254(17) 0.0375(18) 0.0074(14) 0.0024(15) 0.0155(15)
C12 0.0503(19) 0.0242(16) 0.0325(17) 0.0002(13) 0.0028(14) 0.0112(14)
C22 0.0397(17) 0.0321(17) 0.0346(17) 0.0019(14) -0.0024(14) 0.0035(14)

loop_
_atom_type_symbol
_atom_type_description
_atom_type_scat_dispersion_real
_atom_type_scat_dispersion_imag
_atom_type_scat_source
C C 0.0181 0.0091 'International Tables Vol C Tables 4.2.6.8 and 6.1.1.4'
H H 0.0000 0.0000 'International Tables Vol C Tables 4.2.6.8 and 6.1.1.4'
Br Br -0.6763 1.2805 'International Tables Vol C Tables 4.2.6.8 and 6.1.1.4'
N N 0.0311 0.0180 'International Tables Vol C Tables 4.2.6.8 and 6.1.1.4'
O O 0.0492 0.0322 'International Tables Vol C Tables 4.2.6.8 and 6.1.1.4'

loop_
_geom_angle_atom_site_label_1
_geom_angle_atom_site_label_2
_geom_angle_atom_site_label_3
_geom_angle
_geom_angle_site_symmetry_1
_geom_angle_site_symmetry_3
_geom_angle_publ_flag
C19 O21 H21 109.5 . . ?
C3 N2 C1 118.8(3) . . ?
C9 N8 H8 116.5 . . ?
C1 N8 H8 116.5 . . ?
C1 N8 C9 127.0(3) . . ?
C5 C4 Br7 120.9(2) . . ?
C3 C4 Br7 119.7(2) . . ?
C3 C4 C5 119.4(3) . . ?
C17 C18 H18 120.1 . . ?
C17 C18 C13 119.7(3) . . ?
C13 C18 H18 120.1 . . ?
C4 C5 H5 120.6 . . ?
C6 C5 C4 118.7(3) . . ?
C6 C5 H5 120.6 . . ?
C5 C6 H6 120.4 . . ?
C5 C6 C1 119.2(3) . . ?
C1 C6 H6 120.4 . . ?
O10 C9 N8 123.4(3) . . ?
O10 C9 C11 123.5(3) . . ?
N8 C9 C11 113.0(3) . . ?
N2 C3 C4 122.4(3) . . ?
N2 C3 H3 118.8 . . ?
C4 C3 H3 118.8 . . ?
C13 C14 H14 119.5 . . ?
C13 C14 C15 120.9(3) . . ?
C15 C14 H14 119.5 . . ?
C18 C17 C23 120.2(3) . . ?
C16 C17 C18 119.0(3) . . ?
C16 C17 C23 120.8(3) . . ?
C18 C13 C19 121.2(3) . . ?
C14 C13 C18 120.2(3) . . ?
C14 C13 C19 118.6(3) . . ?
N2 C1 N8 113.4(3) . . ?
N2 C1 C6 121.5(3) . . ?
N8 C1 C6 125.1(3) . . ?
C14 C15 C16 117.7(3) . . ?
C14 C15 C22 121.0(3) . . ?
C16 C15 C22 121.2(3) . . ?
C9 C11 H11A 109.0 . . ?
C9 C11 H11B 109.0 . . ?
C9 C11 C12 113.1(3) . . ?
H11A C11 H11B 107.8 . . ?
C12 C11 H11A 109.0 . . ?
C12 C11 H11B 109.0 . . ?
C17 C16 C15 122.4(3) . . ?
C17 C16 H16 118.8 . . ?
C15 C16 H16 118.8 . . ?
O21 C19 C13 114.1(3) . . ?
O20 C19 O21 123.9(3) . . ?
O20 C19 C13 122.0(3) . . ?
C17 C23 H23A 109.5 . . ?
C17 C23 H23B 109.5 . . ?
C17 C23 H23C 109.5 . . ?
H23A C23 H23B 109.5 . . ?
H23A C23 H23C 109.5 . . ?
H23B C23 H23C 109.5 . . ?
C11 C12 H12A 109.5 . . ?
C11 C12 H12B 109.5 . . ?
C11 C12 H12C 109.5 . . ?
H12A C12 H12B 109.5 . . ?
H12A C12 H12C 109.5 . . ?
H12B C12 H12C 109.5 . . ?
C15 C22 H22A 109.5 . . ?
C15 C22 H22B 109.5 . . ?
C15 C22 H22C 109.5 . . ?
H22A C22 H22B 109.5 . . ?
H22A C22 H22C 109.5 . . ?
H22B C22 H22C 109.5 . . ?

loop_
_geom_bond_atom_site_label_1
_geom_bond_atom_site_label_2
_geom_bond_distance
_geom_bond_site_symmetry_2
_geom_bond_publ_flag
Br7 C4 1.896(3) . ?
O21 H21 0.8400 . ?
O21 C19 1.316(4) . ?
O10 C9 1.217(4) . ?
O20 C19 1.223(4) . ?
N2 C3 1.347(4) . ?
N2 C1 1.348(4) . ?
N8 H8 0.8800 . ?
N8 C9 1.386(4) . ?
N8 C1 1.377(4) . ?
C4 C5 1.406(4) . ?
C4 C3 1.367(5) . ?
C18 H18 0.9500 . ?
C18 C17 1.399(5) . ?
C18 C13 1.404(4) . ?
C5 H5 0.9500 . ?
C5 C6 1.368(5) . ?
C6 H6 0.9500 . ?
C6 C1 1.408(4) . ?
C9 C11 1.508(5) . ?
C3 H3 0.9500 . ?
C14 H14 0.9500 . ?
C14 C13 1.387(5) . ?
C14 C15 1.394(5) . ?
C17 C16 1.377(5) . ?
C17 C23 1.506(4) . ?
C13 C19 1.493(4) . ?
C15 C16 1.409(4) . ?
C15 C22 1.493(5) . ?
C11 H11A 0.9900 . ?
C11 H11B 0.9900 . ?
C11 C12 1.525(5) . ?
C16 H16 0.9500 . ?
C23 H23A 0.9800 . ?
C23 H23B 0.9800 . ?
C23 H23C 0.9800 . ?
C12 H12A 0.9800 . ?
C12 H12B 0.9800 . ?
C12 H12C 0.9800 . ?
C22 H22A 0.9800 . ?
C22 H22B 0.9800 . ?
C22 H22C 0.9800 . ?

loop_
_geom_hbond_atom_site_label_D
_geom_hbond_atom_site_label_H
_geom_hbond_atom_site_label_A
_geom_hbond_distance_DH
_geom_hbond_distance_HA
_geom_hbond_distance_DA
_geom_hbond_angle_DHA
_geom_hbond_site_symmetry_A
_geom_hbond_publ_flag
O21 H21 N2 0.84 1.84 2.672(3) 170.8 1_455 yes
N8 H8 O20 0.88 2.03 2.889(3) 163.8 1_655 yes
C5 H5 O10 0.95 2.42 3.110(4) 129.1 2_666 yes

loop_
_geom_torsion_atom_site_label_1
_geom_torsion_atom_site_label_2
_geom_torsion_atom_site_label_3
_geom_torsion_atom_site_label_4
_geom_torsion
_geom_torsion_site_symmetry_1
_geom_torsion_site_symmetry_2
_geom_torsion_site_symmetry_3
_geom_torsion_site_symmetry_4
_geom_torsion_publ_flag
Br7 C4 C5 C6 -179.6(2) . . . . ?
Br7 C4 C3 N2 179.6(2) . . . . ?
O10 C9 C11 C12 -5.5(5) . . . . ?
N8 C9 C11 C12 174.9(3) . . . . ?
C4 C5 C6 C1 -0.1(5) . . . . ?
C18 C17 C16 C15 -1.2(5) . . . . ?
C18 C13 C19 O21 -0.8(4) . . . . ?
C18 C13 C19 O20 179.7(3) . . . . ?
C5 C4 C3 N2 -0.1(5) . . . . ?
C5 C6 C1 N2 0.1(4) . . . . ?
C5 C6 C1 N8 180.0(3) . . . . ?
C9 N8 C1 N2 -166.2(3) . . . . ?
C9 N8 C1 C6 13.9(5) . . . . ?
C3 N2 C1 N8 180.0(3) . . . . ?
C3 N2 C1 C6 -0.1(4) . . . . ?
C3 C4 C5 C6 0.1(5) . . . . ?
C14 C13 C19 O21 179.9(3) . . . . ?
C14 C13 C19 O20 0.3(4) . . . . ?
C14 C15 C16 C17 0.8(4) . . . . ?
C17 C18 C13 C14 0.5(4) . . . . ?
C17 C18 C13 C19 -178.9(3) . . . . ?
C13 C18 C17 C16 0.6(4) . . . . ?
C13 C18 C17 C23 -178.8(3) . . . . ?
C13 C14 C15 C16 0.3(4) . . . . ?
C13 C14 C15 C22 178.9(3) . . . . ?
C1 N2 C3 C4 0.1(5) . . . . ?
C1 N8 C9 O10 -7.2(5) . . . . ?
C1 N8 C9 C11 172.5(3) . . . . ?
C15 C14 C13 C18 -0.9(4) . . . . ?
C15 C14 C13 C19 178.5(3) . . . . ?
C23 C17 C16 C15 178.2(3) . . . . ?
C22 C15 C16 C17 -177.8(3) . . . . ?
